data_1570858
loop_
_publ_author_name
'Ruiz, Sarah E.'
'Arman, Hadi D.'
'Adrian, Rafael A.'

_publ_section_title
;
 Bis[2,6-bis(benzimidazol-2-yl)pyridine-\k3
 N,N&#x2032;,N&#x2032;&#x2032;]nickel(II) bis(trifluoromethanesulfonate)
 diethyl ether monosolvate
;
_journal_coeditor_code VM4063
_journal_issue 1
_journal_name_full IUCrData
_journal_paper_doi 10.1107/S2414314624000889
_journal_volume 9
_journal_year 2024
_chemical_absolute_configuration ad
_chemical_formula_iupac '[Ni (C19 H13 N5)2] (C F3 S O3)2, C4 H10 O'
_chemical_formula_moiety 'C38 H26 N10 Ni 2+, 2(C F3 O3 S -), C4 H10 O'
_chemical_formula_sum 'C44 H36 F6 N10 Ni O7 S2'
_chemical_formula_weight 1053.66
_chemical_name_systematic
'Bis[2,6-bis(benzimidazol-2-yl)pyridine-\k^3^<i>N</i>,<i>N</i>',<i>N</i>'']nickel(II) bis(trifluoromethanesulfonate) diethyl ether monosolvate'
_space_group_crystal_system monoclinic
_space_group_IT_number 4
_space_group_name_Hall 'P 2yb'
_space_group_name_H-M_alt 'P 1 21 1'
_atom_sites_solution_hydrogens geom
_atom_sites_solution_primary dual
_audit_creation_method
;
Olex2 1.5
(compiled 2023.08.24 svn.re1ec1418 for OlexSys, GUI svn.r6817)
;
_cell_angle_alpha 90
_cell_angle_beta 98.955(3)
_cell_angle_gamma 90
_cell_formula_units_Z 2
_cell_length_a 12.1089(3)
_cell_length_b 13.3568(3)
_cell_length_c 14.0513(4)
_cell_measurement_reflns_used 12040
_cell_measurement_temperature 100.00(13)
_cell_measurement_theta_max 73.4530
_cell_measurement_theta_min 3.6760
_cell_volume 2244.90(10)
_computing_cell_refinement
;
CrysAlisPro 1.171.42.79a (Rigaku OD, 2022)
;
_computing_data_collection
;
CrysAlisPro 1.171.42.79a (Rigaku OD, 2022)
;
_computing_data_reduction
;
CrysAlisPro 1.171.42.79a (Rigaku OD, 2022)
;
_computing_molecular_graphics
;
Olex2 1.5 (Dolomanov <i>et al.</i>,  2009)
;
_computing_publication_material
;
Olex2 1.5 (Dolomanov <i>et al.</i>,  2009)
;
_computing_structure_refinement
;
<i>SHELXL2018/3</i> (Sheldrick, 2015<i>b</i>)
;
_computing_structure_solution
;
<i>SHELXT</i>  (Sheldrick, 2015<i>a</i>)
;
_diffrn_ambient_temperature 100.00(13)
_diffrn_detector 'Hybrid Pixel Array Detector'
_diffrn_detector_area_resol_mean 10.0000
_diffrn_measured_fraction_theta_full 0.998
_diffrn_measured_fraction_theta_max 0.913
_diffrn_measurement_device 'four-circle diffractometer'
_diffrn_measurement_device_type 'XtaLAB Synergy, Dualflex, HyPix'
_diffrn_measurement_method '\w scans'
_diffrn_radiation_monochromator mirror
_diffrn_radiation_probe x-ray
_diffrn_radiation_type 'Cu K\a'
_diffrn_radiation_wavelength 1.54184
_diffrn_reflns_av_unetI/netI 0.0166
_diffrn_reflns_limit_h_max 14
_diffrn_reflns_limit_h_min -15
_diffrn_reflns_limit_k_max 16
_diffrn_reflns_limit_k_min -16
_diffrn_reflns_limit_l_max 17
_diffrn_reflns_limit_l_min -17
_diffrn_reflns_number 11492
_diffrn_reflns_theta_full 67.684
_diffrn_reflns_theta_max 76.177
_diffrn_reflns_theta_min 3.184
_diffrn_source 'micro-focus sealed X-ray tube'
_exptl_absorpt_coefficient_mu 2.274
_exptl_absorpt_correction_T_max 0.145
_exptl_absorpt_correction_T_min 0.014
_exptl_absorpt_correction_type gaussian
_exptl_absorpt_process_details
;
(CrysAlisPro; Rigaku OD, 2022)
;
_exptl_crystal_colour 'clear colourless'
_exptl_crystal_density_diffrn 1.559
_exptl_crystal_description plate
_exptl_crystal_F_000 1080
_exptl_crystal_size_max 0.082
_exptl_crystal_size_mid 0.079
_exptl_crystal_size_min 0.06
_refine_diff_density_max 0.467
_refine_diff_density_min -0.275
_refine_ls_abs_structure_details
;
 Classical Flack method preferred over Parsons because s.u. lower
;
_refine_ls_abs_structure_Flack 0.00(2)
_refine_ls_extinction_method none
_refine_ls_goodness_of_fit_ref 1.070
_refine_ls_hydrogen_treatment constr
_refine_ls_matrix_type full
_refine_ls_number_parameters 634
_refine_ls_number_reflns 11492
_refine_ls_number_restraints 1
_refine_ls_restrained_S_all 1.070
_refine_ls_R_factor_all 0.0597
_refine_ls_R_factor_gt 0.0575
_refine_ls_shift/su_max 0.000
_refine_ls_shift/su_mean 0.000
_refine_ls_structure_factor_coef Fsqd
_refine_ls_weighting_details 'w=1/[\s^2^(Fo^2^)+(0.0500P)^2^+2.5000P] where P=(Fo^2^+2Fc^2^)/3'
_refine_ls_weighting_scheme calc
_refine_ls_wR_factor_gt 0.1351
_refine_ls_wR_factor_ref 0.1364
_reflns_number_gt 10931
_reflns_number_total 11492
_reflns_threshold_expression 'I > 2\s(I)'
_cod_data_source_file vm4063.cif
_cod_data_source_block I
_cod_database_code 1570858
_shelx_space_group_comment
;
The symmetry employed for this shelxl refinement is uniquely defined
by the following loop, which should always be used as a source of
symmetry information in preference to the above space-group names.
They are only intended as comments.
;
_shelx_estimated_absorpt_t_min 0.835
_shelx_estimated_absorpt_t_max 0.876

loop_
_space_group_symop_operation_xyz
'x, y, z'
'-x, y+1/2, -z'

loop_
_atom_site_type_symbol
_atom_site_label
_atom_site_fract_x
_atom_site_fract_y
_atom_site_fract_z
_atom_site_U_iso_or_equiv
_atom_site_adp_type
_atom_site_calc_flag
_atom_site_occupancy
_atom_site_disorder_assembly
_atom_site_disorder_group
Ni Ni1 0.50632(10) 0.65435(10) 0.76555(8) 0.0407(3) Uani d 1 . .
S S2 0.12531(15) 0.16821(17) 0.73086(13) 0.0483(5) Uani d 1 . .
S S1 0.56101(15) 0.65885(17) 0.26452(11) 0.0444(4) Uani d 1 . .
F F3 0.4341(4) 0.5038(4) 0.2844(4) 0.0600(13) Uani d 1 . .
F F5 -0.0436(4) 0.2869(4) 0.7412(4) 0.0591(12) Uani d 1 . .
F F1 0.3856(4) 0.6378(5) 0.3527(4) 0.0776(17) Uani d 1 . .
O O6 0.1414(5) 0.0643(5) 0.7476(5) 0.0582(15) Uani d 1 . .
N N2 0.7063(5) 0.6697(5) 0.5513(4) 0.0432(14) Uani d 1 . .
H H2 0.718066 0.642731 0.496620 0.052 Uiso calc 1 . .
N N7 0.7275(5) 0.6077(5) 1.0201(4) 0.0423(14) Uani d 1 . .
H H7 0.755640 0.636859 1.074683 0.051 Uiso calc 1 . .
F F2 0.3508(4) 0.6213(6) 0.1983(4) 0.0850(19) Uani d 1 . .
F F4 -0.0233(5) 0.1658(6) 0.8446(5) 0.104(3) Uani d 1 . .
O O1 0.5401(5) 0.7636(5) 0.2534(4) 0.0581(15) Uani d 1 . .
O O3 0.5901(5) 0.6091(4) 0.1816(4) 0.0490(13) Uani d 1 . .
N N9 0.3994(5) 0.7710(5) 0.7021(4) 0.0415(14) Uani d 1 . .
N N8 0.5189(5) 0.7559(5) 0.8729(4) 0.0398(13) Uani d 1 . .
O O2 0.6271(5) 0.6297(5) 0.3543(4) 0.0552(15) Uani d 1 . .
N N5 0.2661(5) 0.4311(5) 0.7626(4) 0.0433(14) Uani d 1 . .
H H5 0.239063 0.376827 0.731903 0.052 Uiso calc 1 . .
N N6 0.6242(5) 0.5851(5) 0.8767(4) 0.0399(14) Uani d 1 . .
N N1 0.6335(5) 0.6949(5) 0.6854(4) 0.0404(14) Uani d 1 . .
O O4 0.1889(6) 0.2296(6) 0.7993(6) 0.092(3) Uani d 1 . .
C C14 0.2991(6) 0.5575(6) 0.8663(5) 0.0428(16) Uani d 1 . .
C C13 0.3487(6) 0.4907(6) 0.7390(5) 0.0404(16) Uani d 1 . .
N N4 0.3704(5) 0.5680(5) 0.7993(4) 0.0425(14) Uani d 1 . .
N N10 0.3142(5) 0.9148(5) 0.7293(4) 0.0413(14) Uani d 1 . .
H H10 0.294992 0.968015 0.759795 0.050 Uiso calc 1 . .
F F6 -0.0903(4) 0.1373(5) 0.6991(6) 0.110(3) Uani d 1 . .
C C33 0.3290(6) 0.7978(6) 0.6186(5) 0.0428(17) Uani d 1 . .
O O7 1.0079(6) 0.5886(6) 0.6835(5) 0.0737(19) Uani d 1 . .
C C31 0.4549(6) 0.8398(6) 0.8615(5) 0.0397(16) Uani d 1 . .
O O5 0.1204(7) 0.1962(8) 0.6346(6) 0.119(4) Uani d 1 . .
C C9 0.5365(6) 0.4890(6) 0.5125(5) 0.0424(17) Uani d 1 . .
H H9 0.581500 0.492939 0.462963 0.051 Uiso calc 1 . .
C C16 0.2085(7) 0.5847(7) 1.0009(6) 0.052(2) Uani d 1 . .
H H16 0.198024 0.623517 1.055447 0.062 Uiso calc 1 . .
N N3 0.4863(5) 0.5508(5) 0.6588(4) 0.0429(14) Uani d 1 . .
C C30 0.4568(6) 0.9081(6) 0.9357(5) 0.0414(16) Uani d 1 . .
H H30 0.413634 0.967738 0.926984 0.050 Uiso calc 1 . .
C C19 0.2326(6) 0.4718(6) 0.8436(5) 0.0440(17) Uani d 1 . .
C C20 0.6452(6) 0.6446(6) 0.9524(5) 0.0403(16) Uani d 1 . .
C C29 0.5237(7) 0.8875(7) 1.0234(6) 0.0475(19) Uani d 1 . .
H H29 0.524204 0.931933 1.076295 0.057 Uiso calc 1 . .
C C2 0.7176(6) 0.7643(6) 0.6827(5) 0.0419(16) Uani d 1 . .
C C15 0.2872(6) 0.6146(7) 0.9465(5) 0.0469(18) Uani d 1 . .
H H15 0.331897 0.672334 0.963139 0.056 Uiso calc 1 . .
C C32 0.3890(6) 0.8421(6) 0.7656(5) 0.0398(16) Uani d 1 . .
C C26 0.7587(6) 0.5168(6) 0.9879(6) 0.0450(18) Uani d 1 . .
C C3 0.7568(6) 0.8402(6) 0.7474(6) 0.0474(18) Uani d 1 . .
H H3 0.725107 0.850940 0.804352 0.057 Uiso calc 1 . .
C C25 0.8349(7) 0.4442(7) 1.0284(6) 0.0483(19) Uani d 1 . .
H H25 0.879128 0.453552 1.089815 0.058 Uiso calc 1 . .
C C11 0.3895(6) 0.4101(6) 0.5839(5) 0.0438(17) Uani d 1 . .
H H11 0.333945 0.359801 0.583438 0.053 Uiso calc 1 . .
C C34 0.3121(7) 0.7529(7) 0.5277(5) 0.0477(18) Uani d 1 . .
H H34 0.349060 0.692578 0.515659 0.057 Uiso calc 1 . .
C C21 0.6940(6) 0.5033(6) 0.8973(6) 0.0448(18) Uani d 1 . .
C C10 0.4549(7) 0.4157(7) 0.5118(5) 0.0491(19) Uani d 1 . .
H H10A 0.443901 0.368480 0.460650 0.059 Uiso calc 1 . .
C C37 0.1997(7) 0.9344(7) 0.5629(6) 0.0501(19) Uani d 1 . .
H H37 0.161663 0.994138 0.575059 0.060 Uiso calc 1 . .
C C28 0.5898(6) 0.8014(6) 1.0335(5) 0.0409(16) Uani d 1 . .
H H28 0.636807 0.786987 1.092531 0.049 Uiso calc 1 . .
C C38 0.2748(7) 0.8874(6) 0.6343(5) 0.0430(17) Uani d 1 . .
C C12 0.4081(6) 0.4811(6) 0.6571(5) 0.0419(17) Uani d 1 . .
C C36 0.1839(7) 0.8892(7) 0.4742(6) 0.051(2) Uani d 1 . .
H H36 0.133862 0.918901 0.423180 0.061 Uiso calc 1 . .
C C6 0.8510(7) 0.8095(6) 0.5749(6) 0.0473(18) Uani d 1 . .
H H6 0.882512 0.799691 0.517750 0.057 Uiso calc 1 . .
C C7 0.7627(6) 0.7498(6) 0.5978(5) 0.0431(17) Uani d 1 . .
C C5 0.8887(7) 0.8831(7) 0.6409(6) 0.053(2) Uani d 1 . .
H H5A 0.948210 0.925049 0.628445 0.064 Uiso calc 1 . .
C C17 0.1428(7) 0.4987(7) 0.9789(6) 0.0501(19) Uani d 1 . .
H H17 0.090028 0.480291 1.019249 0.060 Uiso calc 1 . .
C C1 0.6294(6) 0.6404(6) 0.6058(5) 0.0404(16) Uani d 1 . .
C C27 0.5854(6) 0.7388(6) 0.9567(5) 0.0399(16) Uani d 1 . .
C C4 0.8430(7) 0.8989(7) 0.7259(6) 0.051(2) Uani d 1 . .
H H4 0.871959 0.950831 0.768849 0.061 Uiso calc 1 . .
C C42 1.0015(8) 0.6461(11) 0.7661(7) 0.074(3) Uani d 1 . .
H H42A 0.983211 0.716507 0.748110 0.088 Uiso calc 1 . .
H H42B 1.073803 0.644660 0.810065 0.088 Uiso calc 1 . .
C C35 0.2398(7) 0.7998(7) 0.4563(6) 0.056(2) Uani d 1 . .
H H35 0.227103 0.771517 0.393543 0.067 Uiso calc 1 . .
C C24 0.8430(7) 0.3586(7) 0.9757(6) 0.052(2) Uani d 1 . .
H H24 0.894924 0.308332 1.000978 0.063 Uiso calc 1 . .
C C39 0.4253(7) 0.6035(8) 0.2760(6) 0.053(2) Uani d 1 . .
C C18 0.1535(7) 0.4407(7) 0.9002(6) 0.0474(18) Uani d 1 . .
H H18 0.109387 0.382328 0.884968 0.057 Uiso calc 1 . .
C C23 0.7766(7) 0.3433(7) 0.8854(7) 0.054(2) Uani d 1 . .
H H23 0.783922 0.282640 0.851552 0.065 Uiso calc 1 . .
C C40 -0.0173(7) 0.1910(7) 0.7536(7) 0.055(2) Uani d 1 . .
C C22 0.7008(7) 0.4149(7) 0.8449(6) 0.0485(19) Uani d 1 . .
H H22 0.655383 0.404490 0.784214 0.058 Uiso calc 1 . .
C C8 0.5495(6) 0.5563(6) 0.5889(5) 0.0427(17) Uani d 1 . .
C C43 1.0938(7) 0.6242(8) 0.6328(7) 0.061(2) Uani d 1 . .
H H43A 1.166897 0.623792 0.675634 0.074 Uiso calc 1 . .
H H43B 1.077298 0.693607 0.610174 0.074 Uiso calc 1 . .
C C44 1.0970(9) 0.5566(9) 0.5495(8) 0.076(3) Uani d 1 . .
H H44A 1.026320 0.561634 0.505107 0.114 Uiso calc 1 . .
H H44B 1.107936 0.487496 0.572428 0.114 Uiso calc 1 . .
H H44C 1.158890 0.576087 0.516031 0.114 Uiso calc 1 . .
C C41 0.9092(9) 0.5999(10) 0.8152(9) 0.093(4) Uani d 1 . .
H H41A 0.837036 0.607265 0.773246 0.140 Uiso calc 1 . .
H H41B 0.906508 0.634276 0.876452 0.140 Uiso calc 1 . .
H H41C 0.924961 0.528713 0.827395 0.140 Uiso calc 1 . .

loop_
_atom_site_aniso_label
_atom_site_aniso_U_11
_atom_site_aniso_U_22
_atom_site_aniso_U_33
_atom_site_aniso_U_12
_atom_site_aniso_U_13
_atom_site_aniso_U_23
Ni1 0.0473(6) 0.0379(7) 0.0380(6) 0.0014(6) 0.0095(5) -0.0013(6)
S2 0.0466(9) 0.0497(12) 0.0492(10) 0.0037(9) 0.0090(7) 0.0070(10)
S1 0.0537(9) 0.0425(10) 0.0377(8) -0.0029(10) 0.0098(7) -0.0020(9)
F3 0.060(3) 0.055(3) 0.067(3) -0.015(2) 0.019(2) -0.004(3)
F5 0.058(3) 0.049(3) 0.069(3) 0.007(2) 0.008(2) -0.004(3)
F1 0.079(3) 0.087(5) 0.076(3) 0.004(3) 0.041(3) -0.008(3)
O6 0.048(3) 0.051(4) 0.077(4) 0.000(3) 0.015(3) -0.011(3)
N2 0.054(3) 0.039(4) 0.039(3) 0.005(3) 0.013(2) -0.005(3)
N7 0.044(3) 0.041(4) 0.041(3) 0.000(3) 0.005(2) -0.001(3)
F2 0.058(3) 0.113(6) 0.079(4) 0.003(3) -0.003(3) 0.015(4)
F4 0.103(4) 0.125(6) 0.101(4) 0.049(5) 0.063(4) 0.047(5)
O1 0.084(4) 0.048(4) 0.046(3) 0.005(3) 0.021(3) 0.001(3)
O3 0.065(3) 0.042(3) 0.041(3) -0.003(3) 0.014(2) 0.001(2)
N9 0.047(3) 0.038(4) 0.039(3) -0.001(3) 0.006(3) 0.000(3)
N8 0.044(3) 0.042(4) 0.035(3) 0.002(3) 0.012(2) 0.000(3)
O2 0.067(3) 0.056(4) 0.040(3) -0.013(3) 0.003(2) -0.003(3)
N5 0.054(4) 0.037(4) 0.039(3) -0.003(3) 0.009(3) -0.004(3)
N6 0.043(3) 0.036(4) 0.041(3) 0.006(3) 0.011(2) -0.001(3)
N1 0.043(3) 0.040(4) 0.040(3) -0.002(3) 0.012(2) -0.004(3)
O4 0.067(4) 0.056(5) 0.139(7) 0.016(4) -0.028(4) -0.031(5)
C14 0.049(4) 0.036(4) 0.044(4) -0.001(3) 0.009(3) 0.002(3)
C13 0.046(4) 0.037(4) 0.039(4) 0.004(3) 0.008(3) -0.002(3)
N4 0.048(3) 0.039(4) 0.041(3) 0.001(3) 0.007(3) -0.002(3)
N10 0.048(3) 0.044(4) 0.034(3) 0.004(3) 0.010(3) -0.002(3)
F6 0.053(3) 0.059(4) 0.207(8) 0.000(3) -0.018(4) -0.017(5)
C33 0.044(4) 0.046(5) 0.038(4) 0.000(3) 0.005(3) -0.001(3)
O7 0.067(4) 0.077(5) 0.079(4) -0.001(4) 0.015(3) 0.017(4)
C31 0.044(4) 0.036(4) 0.040(4) 0.000(3) 0.013(3) 0.002(3)
O5 0.093(5) 0.179(11) 0.094(5) 0.061(6) 0.048(4) 0.076(6)
C9 0.051(4) 0.040(5) 0.037(4) -0.001(4) 0.012(3) -0.003(3)
C16 0.060(5) 0.053(5) 0.045(4) -0.003(4) 0.015(3) -0.010(4)
N3 0.045(3) 0.049(4) 0.035(3) 0.002(3) 0.008(2) -0.001(3)
C30 0.046(4) 0.033(4) 0.046(4) 0.003(3) 0.011(3) 0.001(3)
C19 0.051(4) 0.044(5) 0.037(4) 0.001(4) 0.009(3) -0.001(3)
C20 0.044(3) 0.039(4) 0.038(3) 0.002(3) 0.008(3) 0.003(3)
C29 0.054(5) 0.044(5) 0.046(4) -0.002(4) 0.015(3) -0.004(4)
C2 0.046(4) 0.038(4) 0.041(4) 0.006(3) 0.005(3) 0.000(3)
C15 0.053(4) 0.044(5) 0.045(4) -0.005(4) 0.009(3) -0.005(4)
C32 0.046(4) 0.035(4) 0.040(4) 0.005(3) 0.012(3) -0.001(3)
C26 0.050(4) 0.037(4) 0.050(4) 0.002(3) 0.014(3) -0.003(4)
C3 0.051(4) 0.045(5) 0.047(4) 0.001(4) 0.011(3) -0.005(4)
C25 0.045(4) 0.047(5) 0.052(4) 0.000(4) 0.004(3) 0.006(4)
C11 0.046(4) 0.041(4) 0.044(4) -0.001(3) 0.006(3) 0.001(4)
C34 0.056(4) 0.045(5) 0.042(4) 0.004(4) 0.007(3) -0.001(4)
C21 0.047(4) 0.041(4) 0.049(4) 0.005(3) 0.016(3) 0.004(4)
C10 0.062(5) 0.047(5) 0.038(4) -0.002(4) 0.007(3) -0.005(4)
C37 0.054(4) 0.049(5) 0.048(4) 0.006(4) 0.009(3) 0.003(4)
C28 0.047(4) 0.038(4) 0.038(4) -0.002(3) 0.008(3) 0.002(3)
C38 0.052(4) 0.041(5) 0.036(4) -0.004(4) 0.008(3) 0.000(3)
C12 0.051(4) 0.037(4) 0.037(4) -0.003(3) 0.004(3) 0.006(3)
C36 0.054(4) 0.054(6) 0.042(4) 0.006(4) -0.001(3) 0.002(4)
C6 0.054(4) 0.045(5) 0.044(4) 0.004(4) 0.011(3) 0.004(4)
C7 0.048(4) 0.040(4) 0.042(4) 0.004(3) 0.006(3) -0.002(3)
C5 0.050(4) 0.052(5) 0.058(5) -0.007(4) 0.013(4) 0.002(4)
C17 0.055(4) 0.052(5) 0.047(4) -0.003(4) 0.017(4) -0.003(4)
C1 0.046(3) 0.039(5) 0.036(3) 0.004(3) 0.008(3) 0.000(3)
C27 0.046(4) 0.038(4) 0.037(4) 0.000(3) 0.009(3) 0.006(3)
C4 0.056(4) 0.048(5) 0.049(4) -0.005(4) 0.004(3) -0.008(4)
C42 0.064(5) 0.086(8) 0.073(6) 0.013(6) 0.019(4) 0.023(6)
C35 0.064(5) 0.061(6) 0.041(4) 0.002(4) 0.002(4) -0.010(4)
C24 0.053(4) 0.045(5) 0.060(5) 0.009(4) 0.010(4) 0.005(4)
C39 0.053(4) 0.060(6) 0.047(4) 0.000(4) 0.007(3) 0.002(4)
C18 0.055(4) 0.043(5) 0.046(4) 0.001(4) 0.012(3) 0.003(4)
C23 0.061(5) 0.038(5) 0.067(6) 0.004(4) 0.021(4) 0.000(4)
C40 0.047(4) 0.051(6) 0.066(5) 0.004(4) 0.009(4) -0.003(4)
C22 0.051(4) 0.046(5) 0.051(4) 0.002(4) 0.014(3) -0.006(4)
C8 0.053(4) 0.039(4) 0.036(3) 0.002(4) 0.007(3) 0.001(3)
C43 0.055(4) 0.062(6) 0.070(6) 0.000(4) 0.017(4) 0.009(5)
C44 0.075(6) 0.080(8) 0.072(6) -0.007(6) 0.005(5) -0.008(6)
C41 0.074(6) 0.104(10) 0.106(9) 0.029(7) 0.029(6) 0.056(8)

loop_
_atom_type_symbol
_atom_type_description
_atom_type_scat_dispersion_real
_atom_type_scat_dispersion_imag
_atom_type_scat_source
C C 0.0181 0.0091 'International Tables Vol C Tables 4.2.6.8 and 6.1.1.4'
H H 0.0000 0.0000 'International Tables Vol C Tables 4.2.6.8 and 6.1.1.4'
F F 0.0727 0.0534 'International Tables Vol C Tables 4.2.6.8 and 6.1.1.4'
N N 0.0311 0.0180 'International Tables Vol C Tables 4.2.6.8 and 6.1.1.4'
Ni Ni -3.0029 0.5091 'International Tables Vol C Tables 4.2.6.8 and 6.1.1.4'
O O 0.0492 0.0322 'International Tables Vol C Tables 4.2.6.8 and 6.1.1.4'
S S 0.3331 0.5567 'International Tables Vol C Tables 4.2.6.8 and 6.1.1.4'

loop_
_exptl_crystal_face_index_h
_exptl_crystal_face_index_k
_exptl_crystal_face_index_l
_exptl_crystal_face_perp_dist
2 -6 -6 0.0386
-6 -4 4 0.0397
-2 6 6 0.0268
6 3 -5 0.0374
0 -6 -6 0.0327
5 -6 3 0.0521
0 6 6 0.0386
-5 6 -4 0.0059

loop_
_geom_angle_atom_site_label_1
_geom_angle_atom_site_label_2
_geom_angle_atom_site_label_3
_geom_angle_site_symmetry_1
_geom_angle_site_symmetry_3
_geom_angle
_geom_angle_publ_flag
N9 Ni1 N6 . . 155.3(2) y
N8 Ni1 N9 . . 78.0(2) y
N8 Ni1 N6 . . 77.4(2) y
N8 Ni1 N1 . . 104.5(2) y
N8 Ni1 N4 . . 99.8(2) y
N8 Ni1 N3 . . 177.3(3) y
N1 Ni1 N9 . . 92.0(2) y
N1 Ni1 N6 . . 92.3(2) y
N1 Ni1 N4 . . 155.8(2) y
N4 Ni1 N9 . . 92.8(2) y
N4 Ni1 N6 . . 93.1(2) y
N3 Ni1 N9 . . 101.2(2) y
N3 Ni1 N6 . . 103.5(2) y
N3 Ni1 N1 . . 78.1(2) y
N3 Ni1 N4 . . 77.7(2) y
O6 S2 C40 . . 104.1(4) ?
O4 S2 O6 . . 114.4(4) ?
O4 S2 C40 . . 102.5(5) ?
O5 S2 O6 . . 114.0(5) ?
O5 S2 O4 . . 116.5(6) ?
O5 S2 C40 . . 103.0(4) ?
O1 S1 O3 . . 115.4(3) ?
O1 S1 O2 . . 115.3(4) ?
O1 S1 C39 . . 105.0(4) ?
O3 S1 O2 . . 114.5(4) ?
O3 S1 C39 . . 102.8(4) ?
O2 S1 C39 . . 101.4(4) ?
C7 N2 H2 . . 126.6 ?
C1 N2 H2 . . 126.6 ?
C1 N2 C7 . . 106.9(6) ?
C20 N7 H7 . . 126.3 ?
C20 N7 C26 . . 107.4(6) ?
C26 N7 H7 . . 126.3 ?
C33 N9 Ni1 . . 142.9(5) ?
C32 N9 Ni1 . . 111.0(5) ?
C32 N9 C33 . . 105.9(6) ?
C31 N8 Ni1 . . 119.5(5) ?
C27 N8 Ni1 . . 120.5(5) ?
C27 N8 C31 . . 120.0(6) ?
C13 N5 H5 . . 126.5 ?
C13 N5 C19 . . 107.0(7) ?
C19 N5 H5 . . 126.5 ?
C20 N6 Ni1 . . 110.4(5) ?
C20 N6 C21 . . 105.7(6) ?
C21 N6 Ni1 . . 143.6(5) ?
C2 N1 Ni1 . . 141.9(5) ?
C1 N1 Ni1 . . 111.9(5) ?
C1 N1 C2 . . 105.9(6) ?
N4 C14 C19 . . 108.9(7) ?
N4 C14 C15 . . 130.9(7) ?
C15 C14 C19 . . 120.2(7) ?
N5 C13 C12 . . 127.9(7) ?
N4 C13 N5 . . 112.2(6) ?
N4 C13 C12 . . 119.8(7) ?
C14 N4 Ni1 . . 142.7(5) ?
C13 N4 Ni1 . . 111.2(5) ?
C13 N4 C14 . . 105.8(6) ?
C32 N10 H10 . . 126.9 ?
C32 N10 C38 . . 106.1(6) ?
C38 N10 H10 . . 126.9 ?
N9 C33 C34 . . 130.2(7) ?
N9 C33 C38 . . 109.3(6) ?
C34 C33 C38 . . 120.3(7) ?
C42 O7 C43 . . 111.6(8) ?
N8 C31 C30 . . 120.9(7) ?
N8 C31 C32 . . 110.3(6) ?
C30 C31 C32 . . 128.8(7) ?
C10 C9 H9 . . 121.4 ?
C8 C9 H9 . . 121.4 ?
C8 C9 C10 . . 117.1(7) ?
C15 C16 H16 . . 118.8 ?
C15 C16 C17 . . 122.4(7) ?
C17 C16 H16 . . 118.8 ?
C12 N3 Ni1 . . 119.7(5) ?
C12 N3 C8 . . 121.0(7) ?
C8 N3 Ni1 . . 119.3(5) ?
C31 C30 H30 . . 120.8 ?
C31 C30 C29 . . 118.4(7) ?
C29 C30 H30 . . 120.8 ?
N5 C19 C14 . . 106.1(7) ?
N5 C19 C18 . . 131.9(8) ?
C18 C19 C14 . . 122.0(7) ?
N7 C20 C27 . . 126.8(7) ?
N6 C20 N7 . . 112.0(7) ?
N6 C20 C27 . . 121.2(6) ?
C30 C29 H29 . . 120.1 ?
C30 C29 C28 . . 119.8(8) ?
C28 C29 H29 . . 120.1 ?
N1 C2 C3 . . 130.3(7) ?
N1 C2 C7 . . 108.5(7) ?
C3 C2 C7 . . 121.2(7) ?
C14 C15 H15 . . 121.2 ?
C16 C15 C14 . . 117.5(8) ?
C16 C15 H15 . . 121.2 ?
N9 C32 N10 . . 112.6(7) ?
N9 C32 C31 . . 120.9(7) ?
N10 C32 C31 . . 126.5(7) ?
N7 C26 C25 . . 132.8(8) ?
N7 C26 C21 . . 105.8(7) ?
C25 C26 C21 . . 121.5(8) ?
C2 C3 H3 . . 121.2 ?
C4 C3 C2 . . 117.6(8) ?
C4 C3 H3 . . 121.2 ?
C26 C25 H25 . . 121.4 ?
C24 C25 C26 . . 117.1(8) ?
C24 C25 H25 . . 121.4 ?
C10 C11 H11 . . 121.3 ?
C10 C11 C12 . . 117.4(7) ?
C12 C11 H11 . . 121.3 ?
C33 C34 H34 . . 121.4 ?
C35 C34 C33 . . 117.2(8) ?
C35 C34 H34 . . 121.4 ?
N6 C21 C26 . . 109.0(7) ?
N6 C21 C22 . . 129.7(7) ?
C26 C21 C22 . . 121.1(8) ?
C9 C10 H10A . . 119.3 ?
C11 C10 C9 . . 121.4(8) ?
C11 C10 H10A . . 119.3 ?
C38 C37 H37 . . 122.0 ?
C36 C37 H37 . . 122.0 ?
C36 C37 C38 . . 116.0(8) ?
C29 C28 H28 . . 120.8 ?
C27 C28 C29 . . 118.4(7) ?
C27 C28 H28 . . 120.8 ?
N10 C38 C33 . . 106.0(7) ?
C37 C38 N10 . . 131.2(8) ?
C37 C38 C33 . . 122.8(7) ?
N3 C12 C13 . . 111.4(7) ?
N3 C12 C11 . . 121.6(7) ?
C11 C12 C13 . . 127.0(7) ?
C37 C36 H36 . . 119.0 ?
C37 C36 C35 . . 122.0(8) ?
C35 C36 H36 . . 119.0 ?
C7 C6 H6 . . 122.2 ?
C5 C6 H6 . . 122.2 ?
C5 C6 C7 . . 115.7(7) ?
N2 C7 C2 . . 106.3(7) ?
N2 C7 C6 . . 132.0(7) ?
C2 C7 C6 . . 121.7(7) ?
C6 C5 H5A . . 118.5 ?
C6 C5 C4 . . 123.0(8) ?
C4 C5 H5A . . 118.5 ?
C16 C17 H17 . . 119.4 ?
C18 C17 C16 . . 121.2(8) ?
C18 C17 H17 . . 119.4 ?
N2 C1 C8 . . 128.3(6) ?
N1 C1 N2 . . 112.3(7) ?
N1 C1 C8 . . 119.3(6) ?
N8 C27 C20 . . 110.3(7) ?
N8 C27 C28 . . 122.4(7) ?
C28 C27 C20 . . 127.3(7) ?
C3 C4 C5 . . 120.9(8) ?
C3 C4 H4 . . 119.6 ?
C5 C4 H4 . . 119.6 ?
O7 C42 H42A . . 110.3 ?
O7 C42 H42B . . 110.3 ?
O7 C42 C41 . . 106.9(10) ?
H42A C42 H42B . . 108.6 ?
C41 C42 H42A . . 110.3 ?
C41 C42 H42B . . 110.3 ?
C34 C35 C36 . . 121.5(8) ?
C34 C35 H35 . . 119.2 ?
C36 C35 H35 . . 119.2 ?
C25 C24 H24 . . 119.0 ?
C25 C24 C23 . . 121.9(8) ?
C23 C24 H24 . . 119.0 ?
F3 C39 S1 . . 110.5(6) ?
F1 C39 S1 . . 112.0(6) ?
F1 C39 F3 . . 107.8(7) ?
F2 C39 S1 . . 111.1(6) ?
F2 C39 F3 . . 106.6(7) ?
F2 C39 F1 . . 108.6(7) ?
C19 C18 H18 . . 121.7 ?
C17 C18 C19 . . 116.7(8) ?
C17 C18 H18 . . 121.7 ?
C24 C23 H23 . . 119.4 ?
C22 C23 C24 . . 121.2(8) ?
C22 C23 H23 . . 119.4 ?
F5 C40 S2 . . 110.6(6) ?
F5 C40 F4 . . 108.7(8) ?
F4 C40 S2 . . 108.6(6) ?
F6 C40 S2 . . 112.4(7) ?
F6 C40 F5 . . 109.3(7) ?
F6 C40 F4 . . 107.0(9) ?
C21 C22 H22 . . 121.5 ?
C23 C22 C21 . . 117.1(8) ?
C23 C22 H22 . . 121.5 ?
C9 C8 C1 . . 127.5(7) ?
N3 C8 C9 . . 121.5(7) ?
N3 C8 C1 . . 111.0(6) ?
O7 C43 H43A . . 110.2 ?
O7 C43 H43B . . 110.2 ?
O7 C43 C44 . . 107.5(9) ?
H43A C43 H43B . . 108.5 ?
C44 C43 H43A . . 110.2 ?
C44 C43 H43B . . 110.2 ?
C43 C44 H44A . . 109.5 ?
C43 C44 H44B . . 109.5 ?
C43 C44 H44C . . 109.5 ?
H44A C44 H44B . . 109.5 ?
H44A C44 H44C . . 109.5 ?
H44B C44 H44C . . 109.5 ?
C42 C41 H41A . . 109.5 ?
C42 C41 H41B . . 109.5 ?
C42 C41 H41C . . 109.5 ?
H41A C41 H41B . . 109.5 ?
H41A C41 H41C . . 109.5 ?
H41B C41 H41C . . 109.5 ?

loop_
_geom_bond_atom_site_label_1
_geom_bond_atom_site_label_2
_geom_bond_site_symmetry_2
_geom_bond_distance
_geom_bond_publ_flag
Ni1 N9 . 2.130(7) y
Ni1 N8 . 2.017(6) y
Ni1 N6 . 2.153(6) y
Ni1 N1 . 2.114(6) y
Ni1 N4 . 2.123(7) y
Ni1 N3 . 2.028(6) y
S2 O6 . 1.416(7) ?
S2 O4 . 1.400(7) ?
S2 O5 . 1.396(7) ?
S2 C40 . 1.829(8) ?
S1 O1 . 1.426(6) ?
S1 O3 . 1.432(6) ?
S1 O2 . 1.438(6) ?
S1 C39 . 1.832(9) ?
F3 C39 . 1.339(11) ?
F5 C40 . 1.325(10) ?
F1 C39 . 1.328(10) ?
N2 H2 . 0.8800 ?
N2 C7 . 1.378(10) ?
N2 C1 . 1.352(9) ?
N7 H7 . 0.8800 ?
N7 C20 . 1.359(9) ?
N7 C26 . 1.369(10) ?
F2 C39 . 1.325(9) ?
F4 C40 . 1.335(10) ?
N9 C33 . 1.385(9) ?
N9 C32 . 1.323(9) ?
N8 C31 . 1.358(10) ?
N8 C27 . 1.339(9) ?
N5 H5 . 0.8800 ?
N5 C13 . 1.359(10) ?
N5 C19 . 1.378(9) ?
N6 C20 . 1.321(9) ?
N6 C21 . 1.384(10) ?
N1 C2 . 1.383(10) ?
N1 C1 . 1.329(9) ?
C14 N4 . 1.381(9) ?
C14 C19 . 1.408(11) ?
C14 C15 . 1.386(11) ?
C13 N4 . 1.334(10) ?
C13 C12 . 1.454(10) ?
N10 H10 . 0.8800 ?
N10 C32 . 1.370(10) ?
N10 C38 . 1.395(9) ?
F6 C40 . 1.293(11) ?
C33 C34 . 1.397(10) ?
C33 C38 . 1.398(11) ?
O7 C42 . 1.404(13) ?
O7 C43 . 1.431(10) ?
C31 C30 . 1.382(10) ?
C31 C32 . 1.456(10) ?
C9 H9 . 0.9500 ?
C9 C10 . 1.390(11) ?
C9 C8 . 1.390(10) ?
C16 H16 . 0.9500 ?
C16 C15 . 1.371(11) ?
C16 C17 . 1.404(12) ?
N3 C12 . 1.325(10) ?
N3 C8 . 1.338(9) ?
C30 H30 . 0.9500 ?
C30 C29 . 1.393(11) ?
C19 C18 . 1.401(11) ?
C20 C27 . 1.457(11) ?
C29 H29 . 0.9500 ?
C29 C28 . 1.396(11) ?
C2 C3 . 1.395(11) ?
C2 C7 . 1.401(10) ?
C15 H15 . 0.9500 ?
C26 C25 . 1.398(11) ?
C26 C21 . 1.398(11) ?
C3 H3 . 0.9500 ?
C3 C4 . 1.377(12) ?
C25 H25 . 0.9500 ?
C25 C24 . 1.374(12) ?
C11 H11 . 0.9500 ?
C11 C10 . 1.382(10) ?
C11 C12 . 1.392(11) ?
C34 H34 . 0.9500 ?
C34 C35 . 1.375(11) ?
C21 C22 . 1.401(11) ?
C10 H10A . 0.9500 ?
C37 H37 . 0.9500 ?
C37 C38 . 1.394(11) ?
C37 C36 . 1.371(11) ?
C28 H28 . 0.9500 ?
C28 C27 . 1.361(10) ?
C36 H36 . 0.9500 ?
C36 C35 . 1.414(12) ?
C6 H6 . 0.9500 ?
C6 C7 . 1.411(11) ?
C6 C5 . 1.379(12) ?
C5 H5A . 0.9500 ?
C5 C4 . 1.408(12) ?
C17 H17 . 0.9500 ?
C17 C18 . 1.372(11) ?
C1 C8 . 1.478(11) ?
C4 H4 . 0.9500 ?
C42 H42A . 0.9900 ?
C42 H42B . 0.9900 ?
C42 C41 . 1.532(14) ?
C35 H35 . 0.9500 ?
C24 H24 . 0.9500 ?
C24 C23 . 1.408(12) ?
C18 H18 . 0.9500 ?
C23 H23 . 0.9500 ?
C23 C22 . 1.385(12) ?
C22 H22 . 0.9500 ?
C43 H43A . 0.9900 ?
C43 H43B . 0.9900 ?
C43 C44 . 1.483(14) ?
C44 H44A . 0.9800 ?
C44 H44B . 0.9800 ?
C44 H44C . 0.9800 ?
C41 H41A . 0.9800 ?
C41 H41B . 0.9800 ?
C41 H41C . 0.9800 ?

loop_
_geom_hbond_atom_site_label_D
_geom_hbond_atom_site_label_H
_geom_hbond_atom_site_label_A
_geom_hbond_site_symmetry_A
_geom_hbond_distance_DH
_geom_hbond_distance_HA
_geom_hbond_distance_DA
_geom_hbond_angle_DHA
_geom_hbond_publ_flag
N2 H2 O2 . 0.88 2.14 2.836(8) 136 yes
N7 H7 O4 2_657 0.88 2.18 3.052(11) 171 yes
N5 H5 O4 . 0.88 2.31 2.922(11) 127 yes
N10 H10 O6 1_565 0.88 2.25 2.933(9) 135 yes
N10 H10 O3 2_656 0.88 2.41 3.032(9) 128 yes

loop_
_geom_torsion_atom_site_label_1
_geom_torsion_atom_site_label_2
_geom_torsion_atom_site_label_3
_geom_torsion_atom_site_label_4
_geom_torsion_site_symmetry_1
_geom_torsion_site_symmetry_2
_geom_torsion_site_symmetry_3
_geom_torsion_site_symmetry_4
_geom_torsion
_geom_torsion_publ_flag
Ni1 N9 C33 C34 . . . . -10.4(14) ?
Ni1 N9 C33 C38 . . . . 173.4(6) ?
Ni1 N9 C32 N10 . . . . -175.5(5) ?
Ni1 N9 C32 C31 . . . . 6.2(9) ?
Ni1 N8 C31 C30 . . . . 176.3(5) ?
Ni1 N8 C31 C32 . . . . -2.8(8) ?
Ni1 N8 C27 C20 . . . . 3.0(8) ?
Ni1 N8 C27 C28 . . . . -174.8(6) ?
Ni1 N6 C20 N7 . . . . -173.9(5) ?
Ni1 N6 C20 C27 . . . . 4.9(8) ?
Ni1 N6 C21 C26 . . . . 172.7(6) ?
Ni1 N6 C21 C22 . . . . -11.3(14) ?
Ni1 N1 C2 C3 . . . . 5.2(14) ?
Ni1 N1 C2 C7 . . . . -173.5(6) ?
Ni1 N1 C1 N2 . . . . 176.4(5) ?
Ni1 N1 C1 C8 . . . . -6.0(8) ?
Ni1 N3 C12 C13 . . . . -1.6(8) ?
Ni1 N3 C12 C11 . . . . 178.3(6) ?
Ni1 N3 C8 C9 . . . . -177.9(6) ?
Ni1 N3 C8 C1 . . . . 1.9(8) ?
O6 S2 C40 F5 . . . . 179.4(6) ?
O6 S2 C40 F4 . . . . 60.2(8) ?
O6 S2 C40 F6 . . . . -58.1(8) ?
N2 C1 C8 C9 . . . . -0.1(13) ?
N2 C1 C8 N3 . . . . -179.9(7) ?
N7 C20 C27 N8 . . . . 173.2(7) ?
N7 C20 C27 C28 . . . . -9.1(12) ?
N7 C26 C25 C24 . . . . 178.2(8) ?
N7 C26 C21 N6 . . . . -0.7(8) ?
N7 C26 C21 C22 . . . . -177.1(7) ?
O1 S1 C39 F3 . . . . 178.4(5) ?
O1 S1 C39 F1 . . . . -61.4(7) ?
O1 S1 C39 F2 . . . . 60.3(7) ?
O3 S1 C39 F3 . . . . 57.4(6) ?
O3 S1 C39 F1 . . . . 177.5(6) ?
O3 S1 C39 F2 . . . . -60.8(7) ?
N9 C33 C34 C35 . . . . -176.8(8) ?
N9 C33 C38 N10 . . . . 0.1(8) ?
N9 C33 C38 C37 . . . . 179.0(7) ?
N8 C31 C30 C29 . . . . -1.8(11) ?
N8 C31 C32 N9 . . . . -2.6(10) ?
N8 C31 C32 N10 . . . . 179.2(7) ?
O2 S1 C39 F3 . . . . -61.3(6) ?
O2 S1 C39 F1 . . . . 58.9(7) ?
O2 S1 C39 F2 . . . . -179.4(7) ?
N5 C13 N4 Ni1 . . . . 176.5(5) ?
N5 C13 N4 C14 . . . . 0.7(9) ?
N5 C13 C12 N3 . . . . -177.8(7) ?
N5 C13 C12 C11 . . . . 2.3(13) ?
N5 C19 C18 C17 . . . . 178.4(8) ?
N6 C20 C27 N8 . . . . -5.3(10) ?
N6 C20 C27 C28 . . . . 172.3(7) ?
N6 C21 C22 C23 . . . . -177.5(8) ?
N1 C2 C3 C4 . . . . -179.9(8) ?
N1 C2 C7 N2 . . . . -1.4(8) ?
N1 C2 C7 C6 . . . . -179.7(7) ?
N1 C1 C8 C9 . . . . -177.2(7) ?
N1 C1 C8 N3 . . . . 3.0(10) ?
O4 S2 C40 F5 . . . . 60.0(7) ?
O4 S2 C40 F4 . . . . -59.2(8) ?
O4 S2 C40 F6 . . . . -177.5(8) ?
C14 C19 C18 C17 . . . . 0.7(12) ?
C13 N5 C19 C14 . . . . 0.0(9) ?
C13 N5 C19 C18 . . . . -178.0(9) ?
N4 C14 C19 N5 . . . . 0.5(9) ?
N4 C14 C19 C18 . . . . 178.7(7) ?
N4 C14 C15 C16 . . . . -179.4(8) ?
N4 C13 C12 N3 . . . . 5.2(10) ?
N4 C13 C12 C11 . . . . -174.7(7) ?
C33 N9 C32 N10 . . . . 0.6(9) ?
C33 N9 C32 C31 . . . . -177.8(7) ?
C33 C34 C35 C36 . . . . -0.6(13) ?
C31 N8 C27 C20 . . . . 179.7(6) ?
C31 N8 C27 C28 . . . . 1.9(11) ?
C31 C30 C29 C28 . . . . 2.5(11) ?
O5 S2 C40 F5 . . . . -61.3(8) ?
O5 S2 C40 F4 . . . . 179.4(8) ?
O5 S2 C40 F6 . . . . 61.2(9) ?
C16 C17 C18 C19 . . . . -0.1(13) ?
C30 C31 C32 N9 . . . . 178.4(8) ?
C30 C31 C32 N10 . . . . 0.2(13) ?
C30 C29 C28 C27 . . . . -1.1(11) ?
C19 N5 C13 N4 . . . . -0.4(9) ?
C19 N5 C13 C12 . . . . -177.6(7) ?
C19 C14 N4 Ni1 . . . . -174.3(6) ?
C19 C14 N4 C13 . . . . -0.7(9) ?
C19 C14 C15 C16 . . . . -0.6(12) ?
C20 N7 C26 C25 . . . . -177.0(8) ?
C20 N7 C26 C21 . . . . 1.8(8) ?
C20 N6 C21 C26 . . . . -0.7(8) ?
C20 N6 C21 C22 . . . . 175.3(8) ?
C29 C28 C27 N8 . . . . -1.1(11) ?
C29 C28 C27 C20 . . . . -178.5(7) ?
C2 N1 C1 N2 . . . . 0.3(8) ?
C2 N1 C1 C8 . . . . 177.8(6) ?
C2 C3 C4 C5 . . . . 0.6(13) ?
C15 C14 N4 Ni1 . . . . 4.6(15) ?
C15 C14 N4 C13 . . . . 178.2(8) ?
C15 C14 C19 N5 . . . . -178.6(7) ?
C15 C14 C19 C18 . . . . -0.4(12) ?
C15 C16 C17 C18 . . . . -0.9(14) ?
C32 N9 C33 C34 . . . . 175.8(8) ?
C32 N9 C33 C38 . . . . -0.4(8) ?
C32 N10 C38 C33 . . . . 0.2(8) ?
C32 N10 C38 C37 . . . . -178.5(9) ?
C32 C31 C30 C29 . . . . 177.1(7) ?
C26 N7 C20 N6 . . . . -2.4(8) ?
C26 N7 C20 C27 . . . . 178.9(7) ?
C26 C25 C24 C23 . . . . -1.0(13) ?
C26 C21 C22 C23 . . . . -1.9(12) ?
C3 C2 C7 N2 . . . . 179.8(7) ?
C3 C2 C7 C6 . . . . 1.5(12) ?
C25 C26 C21 N6 . . . . 178.3(7) ?
C25 C26 C21 C22 . . . . 1.8(12) ?
C25 C24 C23 C22 . . . . 0.9(13) ?
C34 C33 C38 N10 . . . . -176.5(7) ?
C34 C33 C38 C37 . . . . 2.3(12) ?
C21 N6 C20 N7 . . . . 1.9(8) ?
C21 N6 C20 C27 . . . . -179.3(7) ?
C21 C26 C25 C24 . . . . -0.4(12) ?
C10 C9 C8 N3 . . . . 0.0(11) ?
C10 C9 C8 C1 . . . . -179.8(7) ?
C10 C11 C12 C13 . . . . 179.0(8) ?
C10 C11 C12 N3 . . . . -0.8(11) ?
C37 C36 C35 C34 . . . . 0.8(14) ?
C38 N10 C32 N9 . . . . -0.5(9) ?
C38 N10 C32 C31 . . . . 177.8(7) ?
C38 C33 C34 C35 . . . . -0.9(12) ?
C38 C37 C36 C35 . . . . 0.5(13) ?
C12 C13 N4 Ni1 . . . . -6.1(9) ?
C12 C13 N4 C14 . . . . 178.1(7) ?
C12 N3 C8 C9 . . . . -0.5(11) ?
C12 N3 C8 C1 . . . . 179.3(7) ?
C12 C11 C10 C9 . . . . 0.3(12) ?
C36 C37 C38 N10 . . . . 176.4(8) ?
C36 C37 C38 C33 . . . . -2.0(12) ?
C6 C5 C4 C3 . . . . 0.1(14) ?
C7 N2 C1 N1 . . . . -1.2(8) ?
C7 N2 C1 C8 . . . . -178.4(7) ?
C7 C2 C3 C4 . . . . -1.4(12) ?
C7 C6 C5 C4 . . . . -0.1(12) ?
C5 C6 C7 N2 . . . . -178.5(8) ?
C5 C6 C7 C2 . . . . -0.7(11) ?
C17 C16 C15 C14 . . . . 1.2(13) ?
C1 N2 C7 C2 . . . . 1.5(8) ?
C1 N2 C7 C6 . . . . 179.6(8) ?
C1 N1 C2 C3 . . . . 179.4(8) ?
C1 N1 C2 C7 . . . . 0.7(8) ?
C27 N8 C31 C30 . . . . -0.4(11) ?
C27 N8 C31 C32 . . . . -179.5(6) ?
C42 O7 C43 C44 . . . . 177.8(8) ?
C24 C23 C22 C21 . . . . 0.6(12) ?
C8 C9 C10 C11 . . . . 0.1(12) ?
C8 N3 C12 C13 . . . . -178.9(7) ?
C8 N3 C12 C11 . . . . 1.0(11) ?
C43 O7 C42 C41 . . . . -178.8(8) ?

loop_
_twin_individual_id
_twin_individual_mass_fraction_refined
_twin_individual_twin_matrix_11
_twin_individual_twin_matrix_12
_twin_individual_twin_matrix_13
_twin_individual_twin_matrix_21
_twin_individual_twin_matrix_22
_twin_individual_twin_matrix_23
_twin_individual_twin_matrix_31
_twin_individual_twin_matrix_32
_twin_individual_twin_matrix_33
1 0.5896 1.0000 0.0000 0.0000 0.0000 1.0000 0.0000 0.0000 0.0000 1.0000
2 0.4104 1.0002 0.0004 0.2669 0.0004 -1.0000 -0.0003 -0.0017 0.0002 -1.0003
